data_7064294
loop_
_publ_author_name
'Isaia, Francesco'
'Aragoni, Maria Carla'
'Arca, Massimiliano'
'Demartin, Francesco'
'Garau, Alessandra'
'Lippolis, Vito'
'Pivetta, Tiziana'
'Podda, Enrico'

_publ_section_title
;
 Supramolecular architectures in the reaction products of caffeine with
 dihalogens: crystal structures of the CT-adduct bis(caffeine)-diiodine
 and the caffeinium iodine dichloride salt
;
_journal_issue 12
_journal_name_full 'New Journal of Chemistry'
_journal_page_first 5253
_journal_page_last 5265
_journal_paper_doi 10.1039/D5NJ05002B
_journal_volume 50
_journal_year 2026
_chemical_formula_sum 'C8 H11 Cl2 I N4 O2'
_chemical_formula_weight 393.01
_chemical_name_common 'caffeinium iodine dichloride'
_space_group_crystal_system monoclinic
_space_group_IT_number 14
_space_group_name_Hall '-P 2yn'
_space_group_name_H-M_alt 'P 1 21/n 1'
_atom_sites_solution_hydrogens geom
_atom_sites_solution_primary direct
_audit_creation_method SHELXL-2017/1
_audit_update_record
;
2025-11-11 deposited with the CCDC.	2026-02-20 downloaded from the CCDC.
;
_cell_angle_alpha 90
_cell_angle_beta 91.77(3)
_cell_angle_gamma 90
_cell_formula_units_Z 4
_cell_length_a 8.770(3)
_cell_length_b 10.790(2)
_cell_length_c 14.274(7)
_cell_measurement_reflns_used 25
_cell_measurement_temperature 293(2)
_cell_measurement_theta_max 13.03
_cell_measurement_theta_min 7.28
_cell_volume 1350.1(8)
_computing_cell_refinement 'Enraf Nonius CAD4 software'
_computing_data_collection 'Enraf Nonius CAD4 software'
_computing_data_reduction 'SDP package of crystallographic programs. B. Frenz'
_computing_structure_refinement 'SHELXL-2017/1 (Sheldrick, 2017)'
_computing_structure_solution SIR92
_diffrn_ambient_temperature 293(2)
_diffrn_measured_fraction_theta_full 0.998
_diffrn_measured_fraction_theta_max 0.998
_diffrn_measurement_device_type 'Enraf Nonius CAD4 diffractometer'
_diffrn_measurement_method 'omega scan'
_diffrn_radiation_type MoK\a
_diffrn_radiation_wavelength 0.71073
_diffrn_reflns_av_R_equivalents 0.0000
_diffrn_reflns_av_unetI/netI 0.0389
_diffrn_reflns_Laue_measured_fraction_full 0.998
_diffrn_reflns_Laue_measured_fraction_max 0.998
_diffrn_reflns_limit_h_max 10
_diffrn_reflns_limit_h_min 0
_diffrn_reflns_limit_k_max 12
_diffrn_reflns_limit_k_min 0
_diffrn_reflns_limit_l_max 16
_diffrn_reflns_limit_l_min -16
_diffrn_reflns_number 2372
_diffrn_reflns_point_group_measured_fraction_full 0.998
_diffrn_reflns_point_group_measured_fraction_max 0.998
_diffrn_reflns_theta_full 24.964
_diffrn_reflns_theta_max 24.964
_diffrn_reflns_theta_min 3.286
_exptl_absorpt_coefficient_mu 2.764
_exptl_absorpt_correction_type psi-scan
_exptl_absorpt_process_details 'A.C.T. North,D.C Phillips,F.S.Mathews,Acta Crystallogr A 1968, 24, 351-359'
_exptl_crystal_colour orange
_exptl_crystal_density_diffrn 1.934
_exptl_crystal_description prism
_exptl_crystal_F_000 760
_exptl_crystal_size_max 0.15
_exptl_crystal_size_mid 0.09
_exptl_crystal_size_min 0.08
_exptl_transmission_factor_max 1.000
_exptl_transmission_factor_min 0.810
_refine_diff_density_max 0.613
_refine_diff_density_min -1.727
_refine_diff_density_rms 0.131
_refine_ls_extinction_method none
_refine_ls_goodness_of_fit_ref 1.033
_refine_ls_hydrogen_treatment constr
_refine_ls_matrix_type full
_refine_ls_number_parameters 154
_refine_ls_number_reflns 2372
_refine_ls_number_restraints 0
_refine_ls_restrained_S_all 1.033
_refine_ls_R_factor_all 0.0824
_refine_ls_R_factor_gt 0.0548
_refine_ls_shift/su_max 0.000
_refine_ls_shift/su_mean 0.000
_refine_ls_structure_factor_coef Fsqd
_refine_ls_weighting_details 'w=1/[\s^2^(Fo^2^)+(0.0938P)^2^+0.9846P] where P=(Fo^2^+2Fc^2^)/3'
_refine_ls_weighting_scheme calc
_refine_ls_wR_factor_gt 0.1403
_refine_ls_wR_factor_ref 0.1586
_reflns_Friedel_coverage 0.000
_reflns_number_gt 1678
_reflns_number_total 2372
_reflns_threshold_expression 'I > 2\s(I)'
_cod_data_source_file d5nj05002b2.cif
_cod_data_source_block hcaf_icl2
_cod_depositor_comments
;
The following automatic conversions were performed:

data item '_exptl_absorpt_correction_type' value 'Psi-scan' was
changed to 'psi-scan' in accordance with the
/home/data/users/saulius/crontab/automatic-downloads/rss-feeds/RSC/lib/dictionaries/cif_core.dic
dictionary named 'cif_core.dic' version 2.4.2 last updated on
2011-04-26.

Automatic conversion script
Id: cif_fix_values 8170 2020-07-09 18:12:32Z antanas 

 Adding full bibliography for 7064293--7064294.cif.
;
_cod_original_sg_symbol_H-M 'P 21/n'
_cod_database_code 7064294
_shelx_shelxl_version_number 2017/1
_shelx_space_group_comment
;
The symmetry employed for this shelxl refinement is uniquely defined
by the following loop, which should always be used as a source of
symmetry information in preference to the above space-group names.
They are only intended as comments.
;

loop_
_space_group_symop_operation_xyz
'x, y, z'
'x+1/2, -y+1/2, z+1/2'
'-x, -y, -z'
'-x-1/2, y-1/2, -z-1/2'

loop_
_atom_site_label
_atom_site_type_symbol
_atom_site_fract_x
_atom_site_fract_y
_atom_site_fract_z
_atom_site_U_iso_or_equiv
_atom_site_adp_type
_atom_site_occupancy
_atom_site_site_symmetry_order
_atom_site_calc_flag
_atom_site_refinement_flags_posn
_atom_site_refinement_flags_adp
_atom_site_refinement_flags_occupancy
_atom_site_disorder_assembly
_atom_site_disorder_group
I I 0.02678(6) 0.08338(5) 0.30572(4) 0.0562(3) Uani 1 1 d . . . . .
Cl1 Cl -0.1583(3) 0.0916(2) 0.4320(2) 0.0818(8) Uani 1 1 d . . . . .
Cl2 Cl 0.2073(3) 0.0640(3) 0.16042(17) 0.0721(7) Uani 1 1 d . . . . .
O11 O 0.8699(7) 0.2745(6) 0.0063(4) 0.0652(17) Uani 1 1 d . . . . .
O13 O 0.9111(7) 0.4477(6) 0.2970(4) 0.0655(17) Uani 1 1 d . . . . .
N1 N 0.8948(7) 0.3532(6) 0.1536(4) 0.0470(16) Uani 1 1 d . . . . .
N3 N 0.6800(7) 0.2313(6) 0.1050(4) 0.0450(15) Uani 1 1 d . . . . .
N7 N 0.6036(7) 0.3260(6) 0.3339(4) 0.0427(15) Uani 1 1 d . . . . .
N9 N 0.4874(7) 0.2189(6) 0.2251(4) 0.0438(15) Uani 1 1 d . . . . .
H9 H 0.418754 0.175945 0.195507 0.053 Uiso 1 1 calc R U . . .
C2 C 0.8186(10) 0.2867(7) 0.0836(5) 0.0480(19) Uani 1 1 d . . . . .
C4 C 0.6253(8) 0.2547(7) 0.1923(4) 0.0357(15) Uani 1 1 d . . . . .
C5 C 0.6980(8) 0.3225(7) 0.2583(5) 0.0381(16) Uani 1 1 d . . . . .
C6 C 0.8413(10) 0.3814(7) 0.2427(6) 0.0477(19) Uani 1 1 d . . . . .
C8 C 0.4800(9) 0.2638(8) 0.3123(5) 0.0479(19) Uani 1 1 d . . . . .
H8 H 0.398659 0.252374 0.351705 0.057 Uiso 1 1 calc R U . . .
C10 C 1.0413(11) 0.4076(9) 0.1301(7) 0.065(3) Uani 1 1 d . . . . .
H10A H 1.102795 0.346286 0.100476 0.084 Uiso 1 1 calc R U . . .
H10B H 1.093017 0.436323 0.186277 0.084 Uiso 1 1 calc R U . . .
H10C H 1.024475 0.476105 0.088095 0.084 Uiso 1 1 calc R U . . .
C12 C 0.5913(10) 0.1633(9) 0.0334(5) 0.056(2) Uani 1 1 d . . . . .
H12A H 0.545794 0.091755 0.061187 0.073 Uiso 1 1 calc R U . . .
H12B H 0.657166 0.137452 -0.015382 0.073 Uiso 1 1 calc R U . . .
H12C H 0.512580 0.216004 0.007411 0.073 Uiso 1 1 calc R U . . .
C14 C 0.6387(11) 0.3925(8) 0.4230(6) 0.056(2) Uani 1 1 d . . . . .
H14A H 0.558247 0.378497 0.465897 0.072 Uiso 1 1 calc R U . . .
H14B H 0.647268 0.479701 0.410835 0.072 Uiso 1 1 calc R U . . .
H14C H 0.733207 0.362365 0.450010 0.072 Uiso 1 1 calc R U . . .

loop_
_atom_site_aniso_label
_atom_site_aniso_U_11
_atom_site_aniso_U_22
_atom_site_aniso_U_33
_atom_site_aniso_U_23
_atom_site_aniso_U_13
_atom_site_aniso_U_12
I 0.0574(4) 0.0509(4) 0.0600(4) 0.0004(3) -0.0018(3) -0.0054(3)
Cl1 0.0792(17) 0.0803(17) 0.0874(18) -0.0089(15) 0.0255(14) -0.0060(14)
Cl2 0.0636(14) 0.0965(19) 0.0560(13) -0.0023(13) 0.0012(11) -0.0216(13)
O11 0.077(4) 0.081(4) 0.039(3) -0.005(3) 0.030(3) 0.005(3)
O13 0.061(4) 0.074(4) 0.062(4) -0.019(3) 0.020(3) -0.017(3)
N1 0.048(4) 0.049(4) 0.046(4) 0.002(3) 0.026(3) 0.000(3)
N3 0.056(4) 0.047(4) 0.033(3) -0.003(3) 0.012(3) 0.005(3)
N7 0.049(4) 0.048(4) 0.032(3) -0.003(3) 0.008(3) -0.004(3)
N9 0.044(3) 0.047(4) 0.041(3) -0.005(3) 0.010(3) -0.003(3)
C2 0.059(5) 0.046(4) 0.040(4) 0.002(3) 0.015(4) 0.010(4)
C4 0.038(4) 0.040(3) 0.030(3) -0.001(3) 0.011(3) 0.004(3)
C5 0.044(4) 0.042(4) 0.029(4) -0.002(3) 0.009(3) -0.001(3)
C6 0.054(5) 0.044(4) 0.045(4) -0.006(4) 0.008(4) 0.004(4)
C8 0.052(4) 0.056(5) 0.036(4) 0.002(4) 0.013(3) -0.004(4)
C10 0.061(5) 0.077(6) 0.058(5) 0.000(5) 0.024(4) -0.011(5)
C12 0.067(6) 0.068(6) 0.033(4) -0.010(4) -0.003(4) -0.001(4)
C14 0.063(5) 0.062(5) 0.042(4) -0.019(4) 0.017(4) -0.015(4)

loop_
_atom_type_symbol
_atom_type_description
_atom_type_scat_dispersion_real
_atom_type_scat_dispersion_imag
_atom_type_scat_source
I I -0.4742 1.8119 'International Tables Vol C Tables 4.2.6.8 and 6.1.1.4'
Cl Cl 0.1484 0.1585 'International Tables Vol C Tables 4.2.6.8 and 6.1.1.4'
O O 0.0106 0.0060 'International Tables Vol C Tables 4.2.6.8 and 6.1.1.4'
N N 0.0061 0.0033 'International Tables Vol C Tables 4.2.6.8 and 6.1.1.4'
C C 0.0033 0.0016 'International Tables Vol C Tables 4.2.6.8 and 6.1.1.4'
H H 0.0000 0.0000 'International Tables Vol C Tables 4.2.6.8 and 6.1.1.4'

loop_
_geom_angle_atom_site_label_1
_geom_angle_atom_site_label_2
_geom_angle_atom_site_label_3
_geom_angle
_geom_angle_site_symmetry_1
_geom_angle_site_symmetry_3
_geom_angle_publ_flag
Cl1 I Cl2 174.87(9) . . ?
C2 N1 C6 126.8(7) . . ?
C2 N1 C10 116.8(6) . . ?
C6 N1 C10 116.3(7) . . ?
C4 N3 C2 116.8(6) . . ?
C4 N3 C12 122.2(6) . . ?
C2 N3 C12 120.6(6) . . ?
C8 N7 C5 108.4(6) . . ?
C8 N7 C14 126.8(7) . . ?
C5 N7 C14 124.7(6) . . ?
C8 N9 C4 106.6(6) . . ?
O11 C2 N1 121.9(8) . . ?
O11 C2 N3 120.2(8) . . ?
N1 C2 N3 117.9(6) . . ?
C5 C4 N9 108.7(6) . . ?
C5 C4 N3 124.5(6) . . ?
N9 C4 N3 126.7(7) . . ?
C4 C5 N7 106.3(6) . . ?
C4 C5 C6 122.3(6) . . ?
N7 C5 C6 131.3(7) . . ?
O13 C6 N1 122.2(8) . . ?
O13 C6 C5 126.4(7) . . ?
N1 C6 C5 111.4(7) . . ?
N7 C8 N9 110.0(7) . . ?

loop_
_geom_bond_atom_site_label_1
_geom_bond_atom_site_label_2
_geom_bond_distance
_geom_bond_site_symmetry_2
_geom_bond_publ_flag
I Cl1 2.464(3) . ?
I Cl2 2.656(3) . ?
O11 C2 1.212(9) . ?
O13 C6 1.208(10) . ?
N1 C2 1.385(10) . ?
N1 C6 1.402(10) . ?
N1 C10 1.462(10) . ?
N3 C4 1.372(8) . ?
N3 C2 1.397(10) . ?
N3 C12 1.463(10) . ?
N7 C8 1.304(10) . ?
N7 C5 1.380(9) . ?
N7 C14 1.485(9) . ?
N9 C8 1.340(9) . ?
N9 C4 1.366(9) . ?
C4 C5 1.339(10) . ?
C5 C6 1.431(11) . ?
